data_7029124
loop_
_publ_author_name
'Coetzee, Jacorien'
'Eastham, Graham R.'
'Slawin, Alexandra M. Z.'
'Cole-Hamilton, David J'

_publ_section_title
;
 Mixed anhydride complexes of rhodium(i) and ruthenium(ii) - their
 synthesis and ligand rearrangements.
;
_journal_issue 9
_journal_name_full 'Dalton transactions (Cambridge, England : 2003)'
_journal_page_first 3479
_journal_page_last 3491
_journal_paper_doi 10.1039/c3dt52552j
_journal_volume 43
_journal_year 2014
_chemical_formula_moiety 'C54 H52 Cl4 O6 P4 Ru2, C H Cl3'
_chemical_formula_sum 'C55 H53 Cl7 O6 P4 Ru2'
_chemical_formula_weight 1384.23
_space_group_IT_number 2
_symmetry_cell_setting triclinic
_symmetry_Int_Tables_number 2
_symmetry_space_group_name_Hall '-P 1'
_symmetry_space_group_name_H-M 'P -1'
_atom_sites_solution_hydrogens geom
_atom_sites_solution_primary direct
_atom_sites_solution_secondary difmap
_cell_angle_alpha 108.245(8)
_cell_angle_beta 99.075(15)
_cell_angle_gamma 103.842(6)
_cell_formula_units_Z 1
_cell_length_a 10.050(10)
_cell_length_b 12.387(12)
_cell_length_c 14.637(13)
_cell_measurement_reflns_used 4356
_cell_measurement_temperature 93
_cell_measurement_theta_max 27.74
_cell_measurement_theta_min 2.16
_cell_volume 1626(3)
_computing_cell_refinement CrystalClear
_computing_data_collection 'CrystalClear (Rigaku Inc., 2007)'
_computing_data_reduction CrystalClear
_computing_molecular_graphics 'CrystalStructure 4.0'
_computing_publication_material 'CrystalStructure 4.0 (Rigaku, 2010)'
_computing_structure_refinement 'SHELXL97 (Sheldrick, 2008)'
_computing_structure_solution 'SHELXS97 (Sheldrick, 2008)'
_diffrn_ambient_temperature 93
_diffrn_detector_area_resol_mean 14.629
_diffrn_measured_fraction_theta_full 0.994
_diffrn_measured_fraction_theta_max 0.985
_diffrn_measurement_device_type 'Rigaku Saturn70'
_diffrn_measurement_method \w
_diffrn_radiation_type 'Mo K\a'
_diffrn_radiation_wavelength 0.71070
_diffrn_reflns_av_R_equivalents 0.1320
_diffrn_reflns_Laue_measured_fraction_full 0.994
_diffrn_reflns_Laue_measured_fraction_max 0.985
_diffrn_reflns_limit_h_max 12
_diffrn_reflns_limit_h_min -12
_diffrn_reflns_limit_k_max 14
_diffrn_reflns_limit_k_min -14
_diffrn_reflns_limit_l_max 14
_diffrn_reflns_limit_l_min -17
_diffrn_reflns_number 15883
_diffrn_reflns_point_group_measured_fraction_full 0.994
_diffrn_reflns_point_group_measured_fraction_max 0.985
_diffrn_reflns_theta_full 25.241
_diffrn_reflns_theta_max 25.455
_diffrn_reflns_theta_min 1.514
_diffrn_standards_number 0
_exptl_absorpt_coefficient_mu 0.893
_exptl_absorpt_correction_T_max 0.982
_exptl_absorpt_correction_T_min 0.532
_exptl_absorpt_correction_type multi-scan
_exptl_absorpt_process_details 'REQAB (Rigaku, 1998)'
_exptl_crystal_colour orange
_exptl_crystal_density_diffrn 1.413
_exptl_crystal_density_method 'not measured'
_exptl_crystal_description platelet
_exptl_crystal_F_000 698.00
_exptl_crystal_size_max 0.080
_exptl_crystal_size_mid 0.080
_exptl_crystal_size_min 0.020
_refine_diff_density_max 4.720
_refine_diff_density_min -2.060
_refine_ls_extinction_method none
_refine_ls_goodness_of_fit_ref 1.453
_refine_ls_hydrogen_treatment constr
_refine_ls_number_parameters 353
_refine_ls_number_reflns 5925
_refine_ls_number_restraints 0
_refine_ls_R_factor_gt 0.1329
_refine_ls_shift/su_max 0.000
_refine_ls_structure_factor_coef Fsqd
_refine_ls_weighting_details 'w = 1/[\s^2^(Fo^2^)+(0.2000P)^2^+0.0000P] where P=(Fo^2^+2Fc^2^)/3'
_refine_ls_weighting_scheme calc
_refine_ls_wR_factor_ref 0.3875
_reflns_number_gt 4807
_reflns_number_total 5925
_reflns_threshold_expression F^2^>2.0\s(F^2^)
_cod_data_source_file c3dt52552j.txt
_cod_data_source_block 18
_cod_database_code 7029124

loop_
_symmetry_equiv_pos_site_id
_symmetry_equiv_pos_as_xyz
1 +X,+Y,+Z
2 -X,-Y,-Z

loop_
_atom_site_label
_atom_site_type_symbol
_atom_site_fract_x
_atom_site_fract_y
_atom_site_fract_z
_atom_site_U_iso_or_equiv
_atom_site_adp_type
_atom_site_occupancy
_atom_site_symmetry_multiplicity
_atom_site_calc_flag
_atom_site_refinement_flags
Ru1 Ru 0.15803(7) 0.05063(6) 0.95632(6) 0.0280(4) Uani 1.0 2 d .
Cl1 Cl 0.4020(3) 0.1455(3) 1.03962(19) 0.0340(7) Uani 1.0 2 d .
Cl2 Cl 0.0897(3) 0.0636(2) 1.11449(18) 0.0302(6) Uani 1.0 2 d .
Cl3 Cl 0.5581(7) 0.1664(5) 0.4594(4) 0.0440(13) Uani 0.5000 2 d .
Cl4 Cl 0.4182(7) 0.3513(6) 0.4933(6) 0.0598(18) Uani 0.5000 2 d .
Cl5 Cl 0.5304(15) 0.2893(10) 0.3225(8) 0.116(5) Uani 0.5000 2 d .
P1 P 0.2070(3) -0.0118(3) 0.8119(2) 0.0299(7) Uani 1.0 2 d .
P2 P 0.1299(3) 0.2229(3) 0.9543(2) 0.0279(7) Uani 1.0 2 d .
O1 O 0.2251(7) -0.1485(7) 0.8077(5) 0.0338(16) Uani 1.0 2 d .
O2 O 0.1875(7) -0.1216(6) 0.9574(5) 0.0266(14) Uani 1.0 2 d .
O3 O -0.0327(7) 0.2149(6) 0.9072(6) 0.0349(17) Uani 1.0 2 d .
C1 C 0.2115(10) -0.1828(9) 0.8828(9) 0.035(3) Uani 1.0 2 d .
C2 C 0.2295(13) -0.3063(10) 0.8671(8) 0.038(3) Uani 1.0 2 d .
C3 C 0.2594(12) -0.3305(10) 0.9609(9) 0.040(3) Uani 1.0 2 d .
C4 C 0.3677(11) 0.0435(10) 0.7808(8) 0.035(3) Uani 1.0 2 d .
C5 C 0.4951(10) 0.0167(11) 0.8158(8) 0.038(3) Uani 1.0 2 d .
C6 C 0.6197(12) 0.0614(11) 0.7923(10) 0.049(3) Uani 1.0 2 d .
C7 C 0.6233(12) 0.1318(12) 0.7357(11) 0.056(4) Uani 1.0 2 d .
C8 C 0.5026(12) 0.1593(11) 0.6993(9) 0.044(3) Uani 1.0 2 d .
C9 C 0.3752(11) 0.1169(11) 0.7256(8) 0.039(3) Uani 1.0 2 d .
C10 C 0.0754(12) -0.0573(10) 0.6962(9) 0.039(3) Uani 1.0 2 d .
C11 C -0.0345(11) -0.0103(11) 0.6863(9) 0.040(3) Uani 1.0 2 d .
C12 C -0.1264(12) -0.0443(12) 0.5954(10) 0.051(3) Uani 1.0 2 d .
C13 C -0.1098(14) -0.1256(14) 0.5127(9) 0.058(4) Uani 1.0 2 d .
C14 C -0.0011(14) -0.1725(13) 0.5184(10) 0.055(4) Uani 1.0 2 d .
C15 C 0.0943(15) -0.1378(14) 0.6070(10) 0.061(4) Uani 1.0 2 d .
C16 C 0.1723(10) 0.3486(9) 1.0709(8) 0.032(3) Uani 1.0 2 d .
C17 C 0.2453(11) 0.3494(10) 1.1617(9) 0.040(3) Uani 1.0 2 d .
C18 C 0.2701(12) 0.4499(10) 1.2475(8) 0.039(3) Uani 1.0 2 d .
C19 C 0.2293(13) 0.5439(11) 1.2427(9) 0.048(3) Uani 1.0 2 d .
C20 C 0.1583(12) 0.5446(10) 1.1533(10) 0.047(3) Uani 1.0 2 d .
C21 C 0.1274(11) 0.4483(10) 1.0685(9) 0.038(3) Uani 1.0 2 d .
C22 C 0.2202(10) 0.2964(9) 0.8807(8) 0.034(3) Uani 1.0 2 d .
C23 C 0.3645(10) 0.3473(9) 0.9122(8) 0.031(3) Uani 1.0 2 d .
C24 C 0.4384(12) 0.4084(10) 0.8583(9) 0.042(3) Uani 1.0 2 d .
C25 C 0.3663(11) 0.4225(9) 0.7799(8) 0.037(3) Uani 1.0 2 d .
C26 C 0.2162(12) 0.3730(10) 0.7470(8) 0.043(3) Uani 1.0 2 d .
C27 C 0.1436(11) 0.3083(9) 0.7959(8) 0.034(3) Uani 1.0 2 d .
C28 C 0.462(3) 0.2389(17) 0.4026(16) 0.039(5) Uani 0.5000 2 d .
H2A H 0.1420 -0.3681 0.8213 0.0460 Uiso 1.0 2 calc R
H2B H 0.3080 -0.3135 0.8348 0.0460 Uiso 1.0 2 calc R
H3A H 0.1812 -0.3255 0.9927 0.0481 Uiso 1.0 2 calc R
H3B H 0.3475 -0.2712 1.0061 0.0481 Uiso 1.0 2 calc R
H3C H 0.2692 -0.4107 0.9453 0.0481 Uiso 1.0 2 calc R
H3 H -0.0650 0.1586 0.8517 0.0418 Uiso 1.0 2 calc R
H5 H 0.4928 -0.0317 0.8550 0.0461 Uiso 1.0 2 calc R
H6 H 0.7026 0.0435 0.8152 0.0584 Uiso 1.0 2 calc R
H7 H 0.7098 0.1627 0.7208 0.0671 Uiso 1.0 2 calc R
H8 H 0.5061 0.2053 0.6581 0.0533 Uiso 1.0 2 calc R
H9 H 0.2945 0.1389 0.7053 0.0467 Uiso 1.0 2 calc R
H11 H -0.0469 0.0462 0.7430 0.0479 Uiso 1.0 2 calc R
H12 H -0.2021 -0.0114 0.5895 0.0614 Uiso 1.0 2 calc R
H13 H -0.1755 -0.1494 0.4504 0.0701 Uiso 1.0 2 calc R
H14 H 0.0083 -0.2293 0.4608 0.0666 Uiso 1.0 2 calc R
H15 H 0.1738 -0.1665 0.6103 0.0735 Uiso 1.0 2 calc R
H17 H 0.2766 0.2838 1.1647 0.0478 Uiso 1.0 2 calc R
H18 H 0.3164 0.4515 1.3099 0.0470 Uiso 1.0 2 calc R
H19 H 0.2494 0.6117 1.3018 0.0575 Uiso 1.0 2 calc R
H20 H 0.1316 0.6126 1.1518 0.0562 Uiso 1.0 2 calc R
H21 H 0.0759 0.4475 1.0079 0.0454 Uiso 1.0 2 calc R
H23 H 0.4155 0.3418 0.9701 0.0374 Uiso 1.0 2 calc R
H24 H 0.5388 0.4393 0.8780 0.0504 Uiso 1.0 2 calc R
H25 H 0.4159 0.4659 0.7459 0.0442 Uiso 1.0 2 calc R
H26 H 0.1659 0.3842 0.6918 0.0513 Uiso 1.0 2 calc R
H27 H 0.0439 0.2724 0.7729 0.0408 Uiso 1.0 2 calc R
H28 H 0.3693 0.1769 0.3627 0.0473 Uiso 0.5000 2 calc R

loop_
_atom_site_aniso_label
_atom_site_aniso_U_11
_atom_site_aniso_U_22
_atom_site_aniso_U_33
_atom_site_aniso_U_12
_atom_site_aniso_U_13
_atom_site_aniso_U_23
Ru1 0.0209(6) 0.0235(6) 0.0442(7) 0.0059(4) 0.0107(4) 0.0181(5)
Cl1 0.0205(12) 0.0328(14) 0.0500(16) 0.0061(10) 0.0065(10) 0.0196(12)
Cl2 0.0209(11) 0.0270(13) 0.0412(15) 0.0025(10) 0.0092(10) 0.0136(11)
Cl3 0.073(4) 0.042(3) 0.023(3) 0.022(3) 0.012(3) 0.017(3)
Cl4 0.066(4) 0.032(3) 0.080(5) 0.009(3) 0.045(4) 0.011(3)
Cl5 0.236(13) 0.125(8) 0.100(7) 0.138(9) 0.128(8) 0.089(7)
P1 0.0260(13) 0.0263(14) 0.0404(15) 0.0080(11) 0.0103(11) 0.0152(12)
P2 0.0195(12) 0.0237(14) 0.0461(16) 0.0050(10) 0.0112(10) 0.0197(12)
O1 0.032(4) 0.031(4) 0.039(4) 0.008(3) 0.013(3) 0.013(4)
O2 0.025(4) 0.020(4) 0.039(4) 0.005(3) 0.011(3) 0.016(3)
O3 0.021(4) 0.028(4) 0.059(5) 0.011(3) 0.012(3) 0.018(4)
C1 0.026(5) 0.023(5) 0.063(8) 0.004(4) 0.015(5) 0.025(6)
C2 0.054(7) 0.029(6) 0.032(6) 0.014(5) 0.014(5) 0.008(5)
C3 0.042(6) 0.032(6) 0.069(8) 0.015(5) 0.030(6) 0.039(6)
C4 0.031(5) 0.034(6) 0.041(6) 0.007(5) 0.009(5) 0.017(5)
C5 0.028(5) 0.047(7) 0.044(7) 0.015(5) 0.010(5) 0.019(6)
C6 0.037(6) 0.045(7) 0.060(8) 0.004(6) 0.021(6) 0.016(6)
C7 0.025(6) 0.050(8) 0.096(11) 0.008(6) 0.031(6) 0.026(7)
C8 0.041(6) 0.035(7) 0.059(8) 0.004(5) 0.027(6) 0.018(6)
C9 0.031(6) 0.045(7) 0.047(7) 0.011(5) 0.018(5) 0.022(6)
C10 0.040(6) 0.027(6) 0.056(7) 0.011(5) 0.021(5) 0.021(5)
C11 0.035(6) 0.043(7) 0.048(7) 0.008(5) 0.018(5) 0.024(6)
C12 0.032(6) 0.058(8) 0.062(9) 0.010(6) 0.000(6) 0.029(7)
C13 0.060(8) 0.077(10) 0.032(7) 0.008(8) 0.002(6) 0.026(7)
C14 0.056(8) 0.065(9) 0.040(7) 0.015(7) 0.006(6) 0.017(7)
C15 0.056(8) 0.066(9) 0.042(8) 0.007(7) 0.012(6) 0.003(7)
C16 0.031(5) 0.021(5) 0.053(7) 0.006(4) 0.021(5) 0.022(5)
C17 0.039(6) 0.029(6) 0.053(7) -0.002(5) 0.010(5) 0.026(6)
C18 0.043(6) 0.034(6) 0.036(6) 0.011(5) 0.010(5) 0.008(5)
C19 0.059(8) 0.029(6) 0.042(7) 0.000(6) 0.013(6) 0.004(5)
C20 0.041(6) 0.031(6) 0.067(9) 0.014(5) 0.020(6) 0.009(6)
C21 0.038(6) 0.027(6) 0.058(7) 0.008(5) 0.021(5) 0.026(6)
C22 0.029(5) 0.029(6) 0.048(7) 0.008(5) 0.021(5) 0.014(5)
C23 0.030(5) 0.024(5) 0.043(6) 0.006(4) 0.006(4) 0.021(5)
C24 0.034(6) 0.031(6) 0.057(8) 0.004(5) 0.018(5) 0.013(6)
C25 0.044(6) 0.027(6) 0.036(6) -0.003(5) 0.022(5) 0.013(5)
C26 0.053(7) 0.035(6) 0.040(7) 0.014(6) 0.004(5) 0.018(5)
C27 0.030(5) 0.024(5) 0.045(6) 0.006(5) 0.001(5) 0.014(5)
C28 0.069(15) 0.010(9) 0.036(12) 0.003(10) 0.014(10) 0.010(9)

loop_
_atom_type_symbol
_atom_type_description
_atom_type_scat_dispersion_real
_atom_type_scat_dispersion_imag
_atom_type_scat_source
C C 0.0033 0.0016
;
International Tables for Crystallography
(1992, Vol. C, Tables 4.2.6.8 and 6.1.1.4)
;
H H 0.0000 0.0000
;
International Tables for Crystallography
(1992, Vol. C, Table 6.1.1.4)
;
Cl Cl 0.1484 0.1585
;
International Tables for Crystallography
(1992, Vol. C, Tables 4.2.6.8 and 6.1.1.4)
;
O O 0.0106 0.0060
;
International Tables for Crystallography
(1992, Vol. C, Tables 4.2.6.8 and 6.1.1.4)
;
P P 0.1023 0.0942
;
International Tables for Crystallography
(1992, Vol. C, Tables 4.2.6.8 and 6.1.1.4)
;
Ru Ru -1.2594 0.8363
;
International Tables for Crystallography
(1992, Vol. C, Tables 4.2.6.8 and 6.1.1.4)
;

loop_
_geom_angle_atom_site_label_1
_geom_angle_atom_site_label_2
_geom_angle_atom_site_label_3
_geom_angle
_geom_angle_publ_flag
_geom_angle_site_symmetry_1
_geom_angle_site_symmetry_3
Cl1 Ru1 Cl2 92.41(10) yes . .
Cl1 Ru1 Cl2 171.85(12) yes . 2_557
Cl1 Ru1 P1 91.85(11) yes . .
Cl1 Ru1 P2 91.44(10) yes . .
Cl1 Ru1 O2 88.34(17) yes . .
Cl2 Ru1 Cl2 82.16(10) yes . 2_557
Cl2 Ru1 P1 164.45(11) yes . .
Cl2 Ru1 P2 96.40(11) yes . .
Cl2 Ru1 O2 84.1(2) yes . .
Cl2 Ru1 P1 91.86(10) yes 2_557 .
Cl2 Ru1 P2 95.19(11) yes 2_557 .
Cl2 Ru1 O2 85.07(17) yes 2_557 .
P1 Ru1 P2 98.43(13) yes . .
P1 Ru1 O2 81.1(3) yes . .
P2 Ru1 O2 179.4(3) yes . .
Ru1 Cl2 Ru1 97.84(10) yes . 2_557
Ru1 P1 O1 100.6(3) yes . .
Ru1 P1 C4 127.2(4) yes . .
Ru1 P1 C10 121.9(5) yes . .
O1 P1 C4 97.7(5) yes . .
O1 P1 C10 100.4(5) yes . .
C4 P1 C10 102.4(6) yes . .
Ru1 P2 O3 114.6(3) yes . .
Ru1 P2 C16 119.4(5) yes . .
Ru1 P2 C22 119.5(4) yes . .
O3 P2 C16 100.3(5) yes . .
O3 P2 C22 99.0(5) yes . .
C16 P2 C22 100.4(5) yes . .
P1 O1 C1 119.9(7) yes . .
Ru1 O2 C1 115.7(8) yes . .
O1 C1 O2 122.7(11) yes . .
O1 C1 C2 113.5(10) yes . .
O2 C1 C2 123.8(12) yes . .
C1 C2 C3 113.9(9) yes . .
P1 C4 C5 120.8(10) yes . .
P1 C4 C9 120.6(9) yes . .
C5 C4 C9 118.5(11) yes . .
C4 C5 C6 120.3(13) yes . .
C5 C6 C7 119.9(13) yes . .
C6 C7 C8 121.9(13) yes . .
C7 C8 C9 118.6(14) yes . .
C4 C9 C8 120.7(12) yes . .
P1 C10 C11 123.4(9) yes . .
P1 C10 C15 118.6(10) yes . .
C11 C10 C15 117.6(11) yes . .
C10 C11 C12 120.5(11) yes . .
C11 C12 C13 120.5(14) yes . .
C12 C13 C14 121.1(12) yes . .
C13 C14 C15 119.8(13) yes . .
C10 C15 C14 120.3(15) yes . .
P2 C16 C17 122.7(9) yes . .
P2 C16 C21 117.5(9) yes . .
C17 C16 C21 119.8(10) yes . .
C16 C17 C18 118.0(12) yes . .
C17 C18 C19 121.0(12) yes . .
C18 C19 C20 121.6(10) yes . .
C19 C20 C21 120.1(13) yes . .
C16 C21 C20 119.6(12) yes . .
P2 C22 C23 118.7(9) yes . .
P2 C22 C27 121.5(8) yes . .
C23 C22 C27 119.7(11) yes . .
C22 C23 C24 120.3(11) yes . .
C23 C24 C25 120.1(10) yes . .
C24 C25 C26 120.7(12) yes . .
C25 C26 C27 119.8(12) yes . .
C22 C27 C26 119.3(9) yes . .
Cl3 C28 Cl4 111.0(13) yes . .
Cl3 C28 Cl5 115.9(17) yes . .
Cl4 C28 Cl5 112.3(13) yes . .
P2 O3 H3 109.476 no . .
C1 C2 H2A 108.769 no . .
C1 C2 H2B 108.762 no . .
C3 C2 H2A 108.766 no . .
C3 C2 H2B 108.769 no . .
H2A C2 H2B 107.650 no . .
C2 C3 H3A 109.474 no . .
C2 C3 H3B 109.469 no . .
C2 C3 H3C 109.475 no . .
H3A C3 H3B 109.471 no . .
H3A C3 H3C 109.468 no . .
H3B C3 H3C 109.470 no . .
C4 C5 H5 119.834 no . .
C6 C5 H5 119.837 no . .
C5 C6 H6 120.038 no . .
C7 C6 H6 120.047 no . .
C6 C7 H7 119.068 no . .
C8 C7 H7 119.061 no . .
C7 C8 H8 120.691 no . .
C9 C8 H8 120.696 no . .
C4 C9 H9 119.669 no . .
C8 C9 H9 119.670 no . .
C10 C11 H11 119.754 no . .
C12 C11 H11 119.767 no . .
C11 C12 H12 119.754 no . .
C13 C12 H12 119.764 no . .
C12 C13 H13 119.429 no . .
C14 C13 H13 119.425 no . .
C13 C14 H14 120.127 no . .
C15 C14 H14 120.114 no . .
C10 C15 H15 119.844 no . .
C14 C15 H15 119.837 no . .
C16 C17 H17 121.009 no . .
C18 C17 H17 121.013 no . .
C17 C18 H18 119.518 no . .
C19 C18 H18 119.520 no . .
C18 C19 H19 119.212 no . .
C20 C19 H19 119.223 no . .
C19 C20 H20 119.954 no . .
C21 C20 H20 119.955 no . .
C16 C21 H21 120.208 no . .
C20 C21 H21 120.216 no . .
C22 C23 H23 119.833 no . .
C24 C23 H23 119.825 no . .
C23 C24 H24 119.950 no . .
C25 C24 H24 119.957 no . .
C24 C25 H25 119.653 no . .
C26 C25 H25 119.647 no . .
C25 C26 H26 120.125 no . .
C27 C26 H26 120.117 no . .
C22 C27 H27 120.337 no . .
C26 C27 H27 120.344 no . .
Cl3 C28 H28 105.593 no . .
Cl4 C28 H28 105.582 no . .
Cl5 C28 H28 105.594 no . .

loop_
_geom_bond_atom_site_label_1
_geom_bond_atom_site_label_2
_geom_bond_distance
_geom_bond_publ_flag
_geom_bond_site_symmetry_2
Ru1 Cl1 2.379(3) yes .
Ru1 Cl2 2.486(4) yes .
Ru1 Cl2 2.421(3) yes 2_557
Ru1 P1 2.189(4) yes .
Ru1 P2 2.227(4) yes .
Ru1 O2 2.227(8) yes .
Cl3 C28 1.75(3) yes .
Cl4 C28 1.79(3) yes .
Cl5 C28 1.66(3) yes .
P1 O1 1.729(9) yes .
P1 C4 1.785(12) yes .
P1 C10 1.809(12) yes .
P2 O3 1.637(8) yes .
P2 C16 1.818(10) yes .
P2 C22 1.827(13) yes .
O1 C1 1.311(16) yes .
O2 C1 1.215(14) yes .
C1 C2 1.533(17) yes .
C2 C3 1.495(19) yes .
C4 C5 1.454(17) yes .
C4 C9 1.39(2) yes .
C5 C6 1.385(17) yes .
C6 C7 1.38(3) yes .
C7 C8 1.41(2) yes .
C8 C9 1.423(17) yes .
C10 C11 1.376(18) yes .
C10 C15 1.445(18) yes .
C11 C12 1.370(17) yes .
C12 C13 1.374(19) yes .
C13 C14 1.36(3) yes .
C14 C15 1.359(18) yes .
C16 C17 1.410(17) yes .
C16 C21 1.422(18) yes .
C17 C18 1.401(15) yes .
C18 C19 1.34(2) yes .
C19 C20 1.392(19) yes .
C20 C21 1.354(15) yes .
C22 C23 1.372(13) yes .
C22 C27 1.422(17) yes .
C23 C24 1.427(18) yes .
C24 C25 1.340(18) yes .
C25 C26 1.423(15) yes .
C26 C27 1.390(18) yes .
O3 H3 0.840 no .
C2 H2A 0.990 no .
C2 H2B 0.990 no .
C3 H3A 0.980 no .
C3 H3B 0.980 no .
C3 H3C 0.980 no .
C5 H5 0.950 no .
C6 H6 0.950 no .
C7 H7 0.950 no .
C8 H8 0.950 no .
C9 H9 0.950 no .
C11 H11 0.950 no .
C12 H12 0.950 no .
C13 H13 0.950 no .
C14 H14 0.950 no .
C15 H15 0.950 no .
C17 H17 0.950 no .
C18 H18 0.950 no .
C19 H19 0.950 no .
C20 H20 0.950 no .
C21 H21 0.950 no .
C23 H23 0.950 no .
C24 H24 0.950 no .
C25 H25 0.950 no .
C26 H26 0.950 no .
C27 H27 0.950 no .
C28 H28 1.000 no .

loop_
_geom_contact_atom_site_label_1
_geom_contact_atom_site_label_2
_geom_contact_distance
_geom_contact_publ_flag
_geom_contact_site_symmetry_2
Cl1 C4 3.529(12) no .
Cl1 C5 3.544(12) no .
Cl1 C17 3.468(13) no .
Cl2 O3 3.262(9) no 2_557
Cl2 C10 3.459(14) no 2_557
Cl2 C11 3.284(14) no 2_557
Cl2 C17 3.307(12) no .
P1 C22 3.593(12) no .
O1 C5 2.942(13) no .
O1 C15 3.079(17) no .
O2 O3 3.039(12) no 2_557
O2 C3 2.862(16) no .
O3 C3 3.491(15) no 2_557
O3 C11 3.542(14) no .
O3 C21 2.971(11) no .
O3 C27 2.871(15) no .
C4 C7 2.806(18) no .
C4 C15 3.213(14) no .
C5 C8 2.81(2) no .
C6 C9 2.817(19) no .
C8 C24 3.505(17) no .
C9 C10 3.133(15) no .
C9 C15 3.420(16) no .
C9 C22 3.484(17) no .
C9 C23 3.312(15) no .
C9 C24 3.368(16) no .
C10 C13 2.764(17) no .
C11 C14 2.771(18) no .
C12 C15 2.74(3) no .
C16 C19 2.754(14) no .
C16 C23 3.246(17) no .
C17 C20 2.79(2) no .
C18 C21 2.773(18) no .
C21 C22 3.222(17) no .
C22 C25 2.793(18) no .
C23 C26 2.782(17) no .
C24 C27 2.798(15) no .
Cl1 C2 3.567(12) no 2_657
Cl1 C5 3.543(15) no 2_657
Cl4 Cl4 3.587(10) no 2_666
O3 C6 3.408(12) no 1_455
C2 Cl1 3.567(12) no 2_657
C5 Cl1 3.543(15) no 2_657
C6 O3 3.408(12) no 1_655
C13 C13 3.52(3) no 2_556
Ru1 H3 3.2848 no .
Ru1 H11 3.4361 no .
Ru1 H17 3.2797 no .
Cl1 H5 3.3124 no .
Cl1 H17 2.7701 no .
Cl1 H23 2.8989 no .
Cl2 H3 2.9060 no 2_557
Cl2 H11 2.8579 no 2_557
Cl2 H17 2.7140 no .
P1 H5 2.9286 no .
P1 H9 2.8581 no .
P1 H11 2.9260 no .
P1 H15 2.8873 no .
P2 H11 3.1116 no .
P2 H17 2.9687 no .
P2 H21 2.8527 no .
P2 H23 2.8312 no .
P2 H27 2.9529 no .
O1 H2A 2.7283 no .
O1 H2B 2.5001 no .
O1 H5 2.5955 no .
O1 H15 2.7802 no .
O2 H2A 2.9558 no .
O2 H2B 3.1187 no .
O2 H3A 2.7212 no .
O2 H3B 2.9020 no .
O2 H3 3.3394 no 2_557
O3 H3A 2.5809 no 2_557
O3 H11 2.6025 no .
O3 H21 2.6440 no .
O3 H27 2.4610 no .
C1 H3A 2.7363 no .
C1 H3B 2.7390 no .
C1 H3C 3.3734 no .
C1 H5 3.1572 no .
C3 H21 3.4974 no 2_557
C4 H6 3.3242 no .
C4 H8 3.2991 no .
C4 H15 2.9606 no .
C5 H7 3.2430 no .
C5 H9 3.3073 no .
C6 H8 3.2858 no .
C7 H5 3.2464 no .
C7 H9 3.2908 no .
C8 H6 3.2865 no .
C8 H24 3.5238 no .
C9 H5 3.2993 no .
C9 H7 3.2899 no .
C9 H15 3.3289 no .
C10 H9 2.8139 no .
C10 H12 3.2383 no .
C10 H14 3.2944 no .
C11 H3 2.7749 no .
C11 H9 3.3007 no .
C11 H13 3.2341 no .
C11 H15 3.2701 no .
C11 H27 3.1738 no .
C12 H14 3.2355 no .
C13 H11 3.2370 no .
C13 H15 3.2068 no .
C14 H12 3.2308 no .
C15 H9 3.2503 no .
C15 H11 3.2805 no .
C15 H13 3.2052 no .
C16 H3A 3.4459 no 2_557
C16 H3 3.4187 no .
C16 H18 3.2698 no .
C16 H20 3.2619 no .
C16 H23 3.0521 no .
C17 H19 3.2401 no .
C17 H21 3.3073 no .
C17 H23 3.4974 no .
C18 H20 3.2342 no .
C19 H17 3.2425 no .
C19 H21 3.2401 no .
C20 H2A 3.4250 no 2_557
C20 H18 3.2389 no .
C21 H2A 3.4655 no 2_557
C21 H3A 2.9571 no 2_557
C21 H17 3.3139 no .
C21 H19 3.2286 no .
C22 H3 2.8513 no .
C22 H9 3.0201 no .
C22 H11 3.3581 no .
C22 H21 3.0062 no .
C22 H24 3.2800 no .
C22 H26 3.2890 no .
C23 H9 3.1449 no .
C23 H25 3.2589 no .
C23 H27 3.2732 no .
C24 H8 3.4953 no .
C24 H9 3.1999 no .
C24 H26 3.2514 no .
C25 H8 3.4623 no .
C25 H9 3.1916 no .
C25 H23 3.2466 no .
C25 H27 3.2957 no .
C26 H9 3.0878 no .
C26 H24 3.2625 no .
C27 H3 2.8516 no .
C27 H9 2.9790 no .
C27 H11 3.1293 no .
C27 H21 3.3075 no .
C27 H23 3.2771 no .
C27 H25 3.2868 no .
H2A H3A 2.3431 no .
H2A H3B 2.8360 no .
H2A H3C 2.3241 no .
H2B H3A 2.8361 no .
H2B H3B 2.3410 no .
H2B H3C 2.3262 no .
H2B H5 3.4351 no .
H3A H3 3.1415 no 2_557
H3A H21 2.6599 no 2_557
H3C H21 3.5919 no 2_557
H3 H11 1.8254 no .
H3 H12 3.5986 no .
H3 H21 3.3861 no .
H3 H27 2.2790 no .
H5 H6 2.3332 no .
H6 H7 2.3135 no .
H7 H8 2.3536 no .
H8 H9 2.3788 no .
H8 H24 3.4991 no .
H8 H25 3.4737 no .
H9 H11 3.5361 no .
H9 H15 3.4205 no .
H9 H27 3.4368 no .
H11 H12 2.3126 no .
H11 H27 2.5998 no .
H12 H13 2.3126 no .
H13 H14 2.3012 no .
H14 H15 2.3090 no .
H17 H18 2.3583 no .
H17 H23 3.5548 no .
H18 H19 2.2730 no .
H19 H20 2.3300 no .
H20 H21 2.3063 no .
H21 H27 3.3588 no .
H23 H24 2.3745 no .
H24 H25 2.2842 no .
H25 H26 2.3702 no .
H26 H27 2.3467 no .
Cl1 H2B 3.0353 no 2_657
Cl1 H3B 2.9193 no 2_657
Cl1 H5 2.6536 no 2_657
Cl2 H6 2.9457 no 2_657
Cl3 H8 2.9470 no .
Cl3 H12 3.4705 no 2_556
Cl3 H15 3.0280 no 2_656
Cl3 H19 3.5811 no 2_667
Cl4 H8 3.5627 no .
Cl4 H13 3.4475 no 2_556
Cl4 H18 3.4085 no 1_554
Cl4 H18 3.3815 no 2_667
Cl4 H25 3.5275 no .
Cl5 H2B 3.0670 no 2_656
Cl5 H5 3.3541 no 2_656
Cl5 H17 3.1311 no 1_554
Cl5 H18 3.2969 no 1_554
Cl5 H25 3.4317 no 2_666
O2 H5 3.5358 no 2_657
O2 H6 3.0908 no 2_657
O3 H6 2.7885 no 1_455
O3 H7 3.2297 no 1_455
O3 H20 2.8634 no 2_567
C3 H20 3.4477 no 1_545
C3 H21 3.2548 no 1_545
C3 H23 3.3132 no 2_657
C5 H3B 3.2258 no 2_657
C6 H3B 3.1708 no 2_657
C6 H3 2.9827 no 1_655
C6 H11 3.5726 no 1_655
C6 H28 3.1486 no 2_656
C7 H3B 3.5599 no 2_657
C7 H3 3.2060 no 1_655
C7 H12 3.3318 no 1_655
C7 H19 3.3768 no 2_667
C7 H20 3.2444 no 2_667
C8 H19 3.3043 no 2_667
C9 H13 3.1999 no 2_556
C11 H6 3.5503 no 1_455
C11 H28 3.3292 no 2_556
C12 H7 3.5607 no 1_455
C12 H28 2.8671 no 2_556
C13 H9 3.3628 no 2_556
C13 H26 3.4842 no 2_556
C13 H28 3.4592 no 2_556
C14 H12 3.5911 no 2_556
C14 H26 3.2174 no 2_556
C16 H24 3.2139 no 2_667
C17 H24 3.2460 no 2_667
C17 H25 3.3978 no 2_667
C18 H24 3.2219 no 2_667
C18 H25 3.0537 no 2_667
C19 H7 3.3888 no 2_667
C19 H8 3.2920 no 2_667
C19 H24 3.1458 no 2_667
C19 H25 3.5763 no 2_667
C20 H3A 3.2450 no 1_565
C20 H3C 3.5567 no 1_565
C20 H7 3.3236 no 2_667
C20 H21 3.1023 no 2_567
C20 H24 3.1181 no 2_667
C20 H27 3.4355 no 2_567
C21 H3A 3.2836 no 1_565
C21 H3C 3.1507 no 1_565
C21 H20 3.5537 no 2_567
C21 H21 2.9218 no 2_567
C21 H24 3.1721 no 2_667
C22 H3C 3.3393 no 1_565
C23 H3B 3.4082 no 2_657
C23 H3C 3.2786 no 1_565
C23 H24 3.1800 no 2_667
C24 H3C 3.2015 no 1_565
C24 H23 3.1364 no 2_667
C25 H2B 3.3329 no 1_565
C25 H3C 3.1086 no 1_565
C26 H2A 3.3528 no 1_565
C26 H2B 3.5175 no 1_565
C26 H3C 3.1384 no 1_565
C26 H13 3.2034 no 2_556
C26 H14 3.1669 no 2_556
C27 H3C 3.2793 no 1_565
C27 H14 3.5460 no 2_556
C27 H20 3.2694 no 2_567
C28 H12 3.3976 no 2_556
H2A C26 3.3528 no 1_545
H2A H26 3.1496 no 1_545
H2B Cl1 3.0353 no 2_657
H2B Cl5 3.0670 no 2_656
H2B C25 3.3329 no 1_545
H2B C26 3.5175 no 1_545
H2B H25 3.1584 no 1_545
H2B H26 3.4697 no 1_545
H3A C20 3.2450 no 1_545
H3A C21 3.2836 no 1_545
H3A H6 3.5123 no 2_657
H3A H20 2.7489 no 1_545
H3A H21 2.8489 no 1_545
H3B Cl1 2.9193 no 2_657
H3B C5 3.2258 no 2_657
H3B C6 3.1708 no 2_657
H3B C7 3.5599 no 2_657
H3B C23 3.4082 no 2_657
H3B H5 3.4788 no 2_657
H3B H6 3.3956 no 2_657
H3B H23 2.7355 no 2_657
H3B H24 3.3544 no 2_657
H3C C20 3.5567 no 1_545
H3C C21 3.1507 no 1_545
H3C C22 3.3393 no 1_545
H3C C23 3.2786 no 1_545
H3C C24 3.2015 no 1_545
H3C C25 3.1086 no 1_545
H3C C26 3.1384 no 1_545
H3C C27 3.2793 no 1_545
H3C H20 3.4779 no 1_545
H3C H21 2.7631 no 1_545
H3C H23 3.0175 no 2_657
H3C H24 3.1398 no 2_657
H3C H25 3.5597 no 1_545
H3C H26 3.5948 no 1_545
H3 C6 2.9827 no 1_455
H3 C7 3.2060 no 1_455
H3 H6 2.3040 no 1_455
H3 H7 2.7473 no 1_455
H3 H20 3.0772 no 2_567
H5 Cl1 2.6536 no 2_657
H5 Cl5 3.3541 no 2_656
H5 O2 3.5358 no 2_657
H5 H3B 3.4788 no 2_657
H6 Cl2 2.9457 no 2_657
H6 O2 3.0908 no 2_657
H6 O3 2.7885 no 1_655
H6 C11 3.5503 no 1_655
H6 H3A 3.5123 no 2_657
H6 H3B 3.3956 no 2_657
H6 H3 2.3040 no 1_655
H6 H11 2.8769 no 1_655
H6 H12 3.4920 no 1_655
H6 H28 2.9608 no 2_656
H7 O3 3.2297 no 1_655
H7 C12 3.5607 no 1_655
H7 C19 3.3888 no 2_667
H7 C20 3.3236 no 2_667
H7 H3 2.7473 no 1_655
H7 H11 3.1466 no 1_655
H7 H12 2.8254 no 1_655
H7 H19 2.8568 no 2_667
H7 H20 2.7301 no 2_667
H7 H27 3.1716 no 1_655
H8 Cl3 2.9470 no .
H8 Cl4 3.5627 no .
H8 C19 3.2920 no 2_667
H8 H13 3.2538 no 2_556
H8 H19 2.7512 no 2_667
H9 C13 3.3628 no 2_556
H9 H13 2.4580 no 2_556
H11 C6 3.5726 no 1_455
H11 H6 2.8769 no 1_455
H11 H7 3.1466 no 1_455
H11 H28 3.4622 no 2_556
H12 Cl3 3.4705 no 2_556
H12 C7 3.3318 no 1_455
H12 C14 3.5911 no 2_556
H12 C28 3.3976 no 2_556
H12 H6 3.4920 no 1_455
H12 H7 2.8254 no 1_455
H12 H14 3.5030 no 2_556
H12 H28 2.6718 no 2_556
H13 Cl4 3.4475 no 2_556
H13 C9 3.1999 no 2_556
H13 C26 3.2034 no 2_556
H13 H8 3.2538 no 2_556
H13 H9 2.4580 no 2_556
H13 H26 3.0346 no 2_556
H14 C26 3.1669 no 2_556
H14 C27 3.5460 no 2_556
H14 H12 3.5030 no 2_556
H14 H26 2.4915 no 2_556
H14 H27 3.2271 no 2_556
H15 Cl3 3.0280 no 2_656
H17 Cl5 3.1311 no 1_556
H17 H25 3.5325 no 2_667
H18 Cl4 3.4085 no 1_556
H18 Cl4 3.3815 no 2_667
H18 Cl5 3.2969 no 1_556
H18 H25 2.9752 no 2_667
H19 Cl3 3.5811 no 2_667
H19 C7 3.3768 no 2_667
H19 C8 3.3043 no 2_667
H19 H7 2.8568 no 2_667
H19 H8 2.7512 no 2_667
H20 O3 2.8634 no 2_567
H20 C3 3.4477 no 1_565
H20 C7 3.2444 no 2_667
H20 C21 3.5537 no 2_567
H20 C27 3.2694 no 2_567
H20 H3A 2.7489 no 1_565
H20 H3C 3.4779 no 1_565
H20 H3 3.0772 no 2_567
H20 H7 2.7301 no 2_667
H20 H21 2.6446 no 2_567
H20 H24 3.5889 no 2_667
H20 H27 2.6803 no 2_567
H21 C3 3.2548 no 1_565
H21 C20 3.1023 no 2_567
H21 C21 2.9218 no 2_567
H21 H3A 2.8489 no 1_565
H21 H3C 2.7631 no 1_565
H21 H20 2.6446 no 2_567
H21 H21 2.2592 no 2_567
H23 C3 3.3132 no 2_657
H23 C24 3.1364 no 2_667
H23 H3B 2.7355 no 2_657
H23 H3C 3.0175 no 2_657
H23 H24 2.7960 no 2_667
H24 C16 3.2139 no 2_667
H24 C17 3.2460 no 2_667
H24 C18 3.2219 no 2_667
H24 C19 3.1458 no 2_667
H24 C20 3.1181 no 2_667
H24 C21 3.1721 no 2_667
H24 C23 3.1800 no 2_667
H24 H3B 3.3544 no 2_657
H24 H3C 3.1398 no 2_657
H24 H20 3.5889 no 2_667
H24 H23 2.7960 no 2_667
H25 Cl4 3.5275 no .
H25 Cl5 3.4317 no 2_666
H25 C17 3.3978 no 2_667
H25 C18 3.0537 no 2_667
H25 C19 3.5763 no 2_667
H25 H2B 3.1584 no 1_565
H25 H3C 3.5597 no 1_565
H25 H17 3.5325 no 2_667
H25 H18 2.9752 no 2_667
H26 C13 3.4842 no 2_556
H26 C14 3.2174 no 2_556
H26 H2A 3.1496 no 1_565
H26 H2B 3.4697 no 1_565
H26 H3C 3.5948 no 1_565
H26 H13 3.0346 no 2_556
H26 H14 2.4915 no 2_556
H27 C20 3.4355 no 2_567
H27 H7 3.1716 no 1_455
H27 H14 3.2271 no 2_556
H27 H20 2.6803 no 2_567
H28 C6 3.1486 no 2_656
H28 C11 3.3292 no 2_556
H28 C12 2.8671 no 2_556
H28 C13 3.4592 no 2_556
H28 H6 2.9608 no 2_656
H28 H11 3.4622 no 2_556
H28 H12 2.6718 no 2_556

loop_
_geom_torsion_atom_site_label_1
_geom_torsion_atom_site_label_2
_geom_torsion_atom_site_label_3
_geom_torsion_atom_site_label_4
_geom_torsion
_geom_torsion_publ_flag
_geom_torsion_site_symmetry_1
_geom_torsion_site_symmetry_3
_geom_torsion_site_symmetry_4
Cl1 Ru1 Cl2 Ru1 -173.90(11) no . . 2_557
Cl1 Ru1 P1 O1 89.92(12) no . . .
Cl1 Ru1 P1 C4 -18.3(3) no . . .
Cl1 Ru1 P1 C10 -160.68(18) no . . .
Cl1 Ru1 P2 O3 -176.72(16) no . . .
Cl1 Ru1 P2 C16 -57.74(15) no . . .
Cl1 Ru1 P2 C22 66.04(15) no . . .
Cl1 Ru1 O2 C1 -94.9(4) no . . .
Cl2 Ru1 Cl2 Ru1 -0.00(10) no . 2_557 2_557
Cl2 Ru1 Cl2 Ru1 0.00(10) no 2_557 . 2_557
Cl2 Ru1 P2 O3 -84.13(17) no . . .
Cl2 Ru1 P2 C16 34.85(15) no . . .
Cl2 Ru1 P2 C22 158.63(12) no . . .
P2 Ru1 Cl2 Ru1 94.38(11) no . . 2_557
Cl2 Ru1 O2 C1 172.5(4) no . . .
O2 Ru1 Cl2 Ru1 -85.81(17) no . . 2_557
Cl2 Ru1 P1 O1 -82.82(12) no 2_557 . .
Cl2 Ru1 P1 C4 169.0(2) no 2_557 . .
Cl2 Ru1 P1 C10 26.58(18) no 2_557 . .
P1 Ru1 Cl2 Ru1 165.58(12) no . 2_557 2_557
Cl2 Ru1 P2 O3 -1.46(17) no 2_557 . .
Cl2 Ru1 P2 C16 117.52(14) no 2_557 . .
Cl2 Ru1 P2 C22 -118.70(14) no 2_557 . .
P2 Ru1 Cl2 Ru1 -95.77(11) no . 2_557 2_557
Cl2 Ru1 O2 C1 89.9(4) no 2_557 . .
O2 Ru1 Cl2 Ru1 84.7(2) no . 2_557 2_557
P1 Ru1 P2 O3 91.20(17) no . . .
P1 Ru1 P2 C16 -149.82(14) no . . .
P1 Ru1 P2 C22 -26.04(14) no . . .
P2 Ru1 P1 O1 -178.35(10) no . . .
P2 Ru1 P1 C4 73.5(3) no . . .
P2 Ru1 P1 C10 -68.95(17) no . . .
P1 Ru1 O2 C1 -2.8(4) no . . .
O2 Ru1 P1 O1 1.89(17) no . . .
O2 Ru1 P1 C4 -106.3(3) no . . .
O2 Ru1 P1 C10 111.3(3) no . . .
Ru1 P1 O1 C1 -1.6(5) no . . .
Ru1 P1 C4 C5 73.5(8) no . . .
Ru1 P1 C4 C9 -104.0(7) no . . .
Ru1 P1 C10 C11 30.1(12) no . . .
Ru1 P1 C10 C15 -156.6(6) no . . .
O1 P1 C4 C5 -36.0(7) no . . .
O1 P1 C4 C9 146.5(7) no . . .
C4 P1 O1 C1 128.7(6) no . . .
O1 P1 C10 C11 139.6(9) no . . .
O1 P1 C10 C15 -47.1(9) no . . .
C10 P1 O1 C1 -127.1(6) no . . .
C4 P1 C10 C11 -120.1(10) no . . .
C4 P1 C10 C15 53.2(10) no . . .
C10 P1 C4 C5 -138.5(7) no . . .
C10 P1 C4 C9 44.0(8) no . . .
Ru1 P2 C16 C17 11.2(10) no . . .
Ru1 P2 C16 C21 -167.9(5) no . . .
Ru1 P2 C22 C23 -70.7(8) no . . .
Ru1 P2 C22 C27 113.3(7) no . . .
O3 P2 C16 C17 137.3(8) no . . .
O3 P2 C16 C21 -41.9(8) no . . .
O3 P2 C22 C23 164.2(7) no . . .
O3 P2 C22 C27 -11.8(8) no . . .
C16 P2 C22 C23 61.9(9) no . . .
C16 P2 C22 C27 -114.1(8) no . . .
C22 P2 C16 C17 -121.4(8) no . . .
C22 P2 C16 C21 59.4(8) no . . .
P1 O1 C1 O2 -0.6(12) no . . .
P1 O1 C1 C2 179.6(5) no . . .
Ru1 O2 C1 O1 2.6(11) no . . .
Ru1 O2 C1 C2 -177.6(5) no . . .
O1 C1 C2 C3 161.9(8) no . . .
O2 C1 C2 C3 -17.9(14) no . . .
P1 C4 C5 C6 -179.1(6) no . . .
P1 C4 C9 C8 -178.9(6) no . . .
C5 C4 C9 C8 3.5(14) no . . .
C9 C4 C5 C6 -1.6(14) no . . .
C4 C5 C6 C7 0.2(15) no . . .
C5 C6 C7 C8 -0.8(17) no . . .
C6 C7 C8 C9 2.7(17) no . . .
C7 C8 C9 C4 -4.1(15) no . . .
P1 C10 C11 C12 176.7(8) no . . .
P1 C10 C15 C14 -179.0(10) no . . .
C11 C10 C15 C14 -5(2) no . . .
C15 C10 C11 C12 3.3(18) no . . .
C10 C11 C12 C13 -0(2) no . . .
C11 C12 C13 C14 -1(3) no . . .
C12 C13 C14 C15 -1(3) no . . .
C13 C14 C15 C10 4(3) no . . .
P2 C16 C17 C18 -178.8(7) no . . .
P2 C16 C21 C20 -179.1(7) no . . .
C17 C16 C21 C20 1.7(16) no . . .
C21 C16 C17 C18 0.4(16) no . . .
C16 C17 C18 C19 -1.9(16) no . . .
C17 C18 C19 C20 1.4(19) no . . .
C18 C19 C20 C21 0.7(19) no . . .
C19 C20 C21 C16 -2.3(18) no . . .
P2 C22 C23 C24 -178.2(6) no . . .
P2 C22 C27 C26 175.0(7) no . . .
C23 C22 C27 C26 -1.0(15) no . . .
C27 C22 C23 C24 -2.1(15) no . . .
C22 C23 C24 C25 3.8(16) no . . .
C23 C24 C25 C26 -2.3(16) no . . .
C24 C25 C26 C27 -0.7(16) no . . .
C25 C26 C27 C22 2.4(16) no . . .
